data_2207076
loop_
_publ_author_name
'Jing, Zuo-Liang'
'Fan, Zhi'
'Yu, Ming'
'Chen, Xin '
'Deng, Qi-Liang'

_publ_section_title
;
 <i>N</i>'-(4-Hydroxybenzylidene)benzohydrazide dimethylformamide
 solvate
;
_journal_coeditor_code TK6258
_journal_issue 10
_journal_name_full 'Acta Crystallographica Section E'
_journal_page_first o3495
_journal_page_last o3496
_journal_paper_doi 10.1107/S1600536805030679
_journal_volume 61
_journal_year 2005
_chemical_formula_iupac 'C14 H12 N2 O2, C3 H7 N O'
_chemical_formula_moiety 'C14 H12 N2 O2, C3 H7 N O'
_chemical_formula_sum 'C17 H19 N3 O3'
_chemical_formula_weight 313.35
_chemical_name_systematic
;
N'-(4-Hydroxybenzylidene)benzohydrazide dimethylformamide solvate
;
_space_group_IT_number 61
_symmetry_cell_setting orthorhombic
_symmetry_space_group_name_Hall '-P 2ac 2ab'
_symmetry_space_group_name_H-M 'P b c a'
_atom_sites_solution_hydrogens geom
_atom_sites_solution_primary direct
_atom_sites_solution_secondary difmap
_audit_creation_method SHELXL-97
_cell_angle_alpha 90
_cell_angle_beta 90
_cell_angle_gamma 90
_cell_formula_units_Z 8
_cell_length_a 15.518(3)
_cell_length_b 9.3215(18)
_cell_length_c 22.942(5)
_cell_measurement_reflns_used 2528
_cell_measurement_temperature 294(2)
_cell_measurement_theta_max 22.5
_cell_measurement_theta_min 2.7
_cell_volume 3318.6(12)
_computing_cell_refinement SMART
_computing_data_collection 'SMART (Bruker, 1999)'
_computing_data_reduction 'SAINT (Bruker, 1999)'
_computing_molecular_graphics 'SHELXTL (Bruker, 1999)'
_computing_publication_material SHELXTL
_computing_structure_refinement 'SHELXL97 (Sheldrick, 1997b)'
_computing_structure_solution 'SHELXS97 (Sheldrick, 1997b)'
_diffrn_ambient_temperature 294(2)
_diffrn_measured_fraction_theta_full 0.995
_diffrn_measured_fraction_theta_max 0.995
_diffrn_measurement_device_type 'Bruker SMART CCD area-detector'
_diffrn_measurement_method '\f and \w'
_diffrn_radiation_monochromator graphite
_diffrn_radiation_source 'fine-focus sealed tube'
_diffrn_radiation_type MoK\a
_diffrn_radiation_wavelength 0.71073
_diffrn_reflns_av_R_equivalents 0.081
_diffrn_reflns_av_sigmaI/netI 0.062
_diffrn_reflns_limit_h_max 14
_diffrn_reflns_limit_h_min -19
_diffrn_reflns_limit_k_max 11
_diffrn_reflns_limit_k_min -11
_diffrn_reflns_limit_l_max 28
_diffrn_reflns_limit_l_min -19
_diffrn_reflns_number 17730
_diffrn_reflns_theta_full 26.5
_diffrn_reflns_theta_max 26.5
_diffrn_reflns_theta_min 1.8
_diffrn_standards_decay_% 0
_diffrn_standards_interval_count 0
_diffrn_standards_interval_time 0
_diffrn_standards_number 0
_exptl_absorpt_coefficient_mu 0.088
_exptl_absorpt_correction_T_max 0.983
_exptl_absorpt_correction_T_min 0.932
_exptl_absorpt_correction_type multi-scan
_exptl_absorpt_process_details 'SADABS (Sheldrick, 1997a)'
_exptl_crystal_colour yellow
_exptl_crystal_density_diffrn 1.254
_exptl_crystal_density_method 'not measured'
_exptl_crystal_description block
_exptl_crystal_F_000 1328
_exptl_crystal_size_max 0.30
_exptl_crystal_size_mid 0.22
_exptl_crystal_size_min 0.20
_refine_diff_density_max 0.17
_refine_diff_density_min -0.15
_refine_ls_extinction_coef 0.0099(9)
_refine_ls_extinction_expression Fc^*^=kFc[1+0.001xFc^2^\l^3^/sin(2\q)]^-1/4^
_refine_ls_extinction_method SHELXL97
_refine_ls_goodness_of_fit_ref 0.98
_refine_ls_hydrogen_treatment mixed
_refine_ls_matrix_type full
_refine_ls_number_parameters 218
_refine_ls_number_reflns 3424
_refine_ls_number_restraints 0
_refine_ls_restrained_S_all 0.98
_refine_ls_R_factor_all 0.137
_refine_ls_R_factor_gt 0.046
_refine_ls_shift/su_max 0.000
_refine_ls_shift/su_mean 0.000
_refine_ls_structure_factor_coef Fsqd
_refine_ls_weighting_details 'calc w = 1/[\s^2^(Fo^2^)+(0.0552P)^2^+0.9554P] where P = (Fo^2^+2Fc^2^)/3'
_refine_ls_weighting_scheme calc
_refine_ls_wR_factor_gt 0.101
_refine_ls_wR_factor_ref 0.149
_reflns_number_gt 1576
_reflns_number_total 3424
_reflns_threshold_expression I>2\s(I)
_cod_data_source_file tk6258.cif
_cod_data_source_block I
_cod_original_cell_volume 3318.4(11)
_cod_database_code 2207076
_cod_database_fobs_code 2207076

loop_
_symmetry_equiv_pos_as_xyz
'x, y, z'
'-x+1/2, -y, z+1/2'
'-x, y+1/2, -z+1/2'
'x+1/2, -y+1/2, -z'
'-x, -y, -z'
'x-1/2, y, -z-1/2'
'x, -y-1/2, z-1/2'
'-x-1/2, y-1/2, z'

loop_
_atom_site_label
_atom_site_fract_x
_atom_site_fract_y
_atom_site_fract_z
_atom_site_U_iso_or_equiv
_atom_site_adp_type
_atom_site_calc_flag
_atom_site_refinement_flags
_atom_site_occupancy
_atom_site_type_symbol
O1 0.93036(13) 0.1580(2) 0.14871(8) 0.0628(5) Uani d . 1 O
H1 0.981(2) 0.191(4) 0.1334(15) 0.125(14) Uiso d . 1 H
O2 0.94921(12) 0.7889(2) 0.41577(8) 0.0792(6) Uani d . 1 O
N1 0.85740(13) 0.6177(2) 0.34808(8) 0.0567(6) Uani d . 1 N
N2 0.81954(15) 0.6977(2) 0.39197(9) 0.0566(6) Uani d . 1 N
H2 0.7577(19) 0.684(3) 0.3967(11) 0.080(9) Uiso d . 1 H
C1 0.92519(16) 0.4467(3) 0.25591(10) 0.0554(7) Uani d . 1 C
H1A 0.9616 0.5161 0.2715 0.066 Uiso calc R 1 H
C2 0.95532(16) 0.3550(3) 0.21357(10) 0.0556(7) Uani d . 1 C
H2A 1.0120 0.3629 0.2007 0.067 Uiso calc R 1 H
C3 0.90214(15) 0.2513(3) 0.19000(10) 0.0480(6) Uani d . 1 C
C4 0.81856(15) 0.2404(3) 0.20917(11) 0.0563(7) Uani d . 1 C
H4 0.7824 0.1704 0.1938 0.068 Uiso calc R 1 H
C5 0.78818(16) 0.3330(3) 0.25124(11) 0.0576(7) Uani d . 1 C
H5 0.7312 0.3257 0.2635 0.069 Uiso calc R 1 H
C6 0.84059(15) 0.4364(3) 0.27552(10) 0.0481(6) Uani d . 1 C
C7 0.80812(17) 0.5291(3) 0.32214(10) 0.0551(7) Uani d . 1 C
H7 0.7505 0.5231 0.3330 0.066 Uiso calc R 1 H
C8 0.87134(18) 0.7807(3) 0.42500(11) 0.0563(7) Uani d . 1 C
C9 0.83153(16) 0.8596(3) 0.47440(10) 0.0520(6) Uani d . 1 C
C10 0.88213(19) 0.9556(3) 0.50354(13) 0.0823(10) Uani d . 1 C
H10 0.9378 0.9727 0.4903 0.099 Uiso calc R 1 H
C11 0.8527(2) 1.0273(4) 0.55183(14) 0.0911(10) Uani d . 1 C
H11 0.8886 1.0916 0.5711 0.109 Uiso calc R 1 H
C12 0.7716(3) 1.0043(4) 0.57135(13) 0.0828(10) Uani d . 1 C
H12 0.7514 1.0528 0.6041 0.099 Uiso calc R 1 H
C13 0.7197(2) 0.9101(4) 0.54295(14) 0.0913(11) Uani d . 1 C
H13 0.6638 0.8946 0.5561 0.110 Uiso calc R 1 H
C14 0.74972(19) 0.8369(3) 0.49435(12) 0.0784(9) Uani d . 1 C
H14 0.7140 0.7720 0.4753 0.094 Uiso calc R 1 H
O3 0.63555(13) 0.6751(2) 0.38773(9) 0.0846(7) Uani d . 1 O
N3 0.50132(14) 0.7690(2) 0.38478(10) 0.0687(7) Uani d . 1 N
C15 0.5643(2) 0.6881(3) 0.36595(13) 0.0711(8) Uani d . 1 C
H15 0.5537 0.6349 0.3324 0.085 Uiso calc R 1 H
C16 0.41875(19) 0.7774(4) 0.35486(16) 0.0999(11) Uani d . 1 C
H16A 0.4187 0.7127 0.3223 0.150 Uiso calc R 1 H
H16B 0.4096 0.8736 0.3412 0.150 Uiso calc R 1 H
H16C 0.3734 0.7514 0.3813 0.150 Uiso calc R 1 H
C17 0.5132(2) 0.8582(4) 0.43590(14) 0.0992(11) Uani d . 1 C
H17A 0.5423 0.8041 0.4656 0.149 Uiso d R 1 H
H17B 0.4581 0.8889 0.4502 0.149 Uiso d R 1 H
H17C 0.5472 0.9405 0.4258 0.149 Uiso d R 1 H

loop_
_atom_site_aniso_label
_atom_site_aniso_U_11
_atom_site_aniso_U_22
_atom_site_aniso_U_33
_atom_site_aniso_U_12
_atom_site_aniso_U_13
_atom_site_aniso_U_23
O1 0.0628(13) 0.0704(13) 0.0553(11) -0.0052(10) 0.0097(9) -0.0136(10)
O2 0.0582(13) 0.1083(17) 0.0711(13) -0.0117(11) 0.0182(10) -0.0253(12)
N1 0.0575(14) 0.0679(15) 0.0447(11) 0.0064(12) 0.0072(10) -0.0053(11)
N2 0.0510(14) 0.0701(15) 0.0487(12) 0.0028(12) 0.0085(11) -0.0132(11)
C1 0.0540(17) 0.0634(17) 0.0488(14) -0.0087(13) 0.0039(12) -0.0046(13)
C2 0.0499(16) 0.0686(18) 0.0482(14) -0.0065(13) 0.0084(12) -0.0026(14)
C3 0.0521(16) 0.0546(15) 0.0374(12) 0.0003(13) 0.0023(11) 0.0028(12)
C4 0.0491(16) 0.0655(18) 0.0542(15) -0.0095(13) 0.0012(12) -0.0059(14)
C5 0.0457(15) 0.0729(19) 0.0541(15) -0.0017(14) 0.0075(12) 0.0011(15)
C6 0.0482(15) 0.0553(16) 0.0406(13) 0.0042(13) 0.0021(11) 0.0037(12)
C7 0.0516(16) 0.0652(18) 0.0485(14) 0.0066(14) 0.0060(12) 0.0023(14)
C8 0.0563(18) 0.0669(18) 0.0458(14) -0.0031(15) 0.0088(12) 0.0011(13)
C9 0.0551(16) 0.0566(16) 0.0442(13) -0.0006(13) 0.0086(12) 0.0017(13)
C10 0.074(2) 0.093(2) 0.080(2) -0.0127(18) 0.0141(17) -0.0278(19)
C11 0.096(3) 0.088(2) 0.089(2) -0.007(2) 0.007(2) -0.034(2)
C12 0.110(3) 0.075(2) 0.0640(19) 0.011(2) 0.0167(19) -0.0177(17)
C13 0.078(2) 0.118(3) 0.078(2) -0.003(2) 0.0313(17) -0.028(2)
C14 0.071(2) 0.098(2) 0.0664(18) -0.0166(17) 0.0194(16) -0.0242(17)
O3 0.0567(13) 0.1136(18) 0.0835(14) 0.0104(12) -0.0006(11) 0.0066(13)
N3 0.0550(15) 0.0741(16) 0.0769(16) 0.0048(13) 0.0096(12) 0.0034(14)
C15 0.063(2) 0.079(2) 0.0717(19) 0.0011(17) 0.0072(16) 0.0040(16)
C16 0.056(2) 0.106(3) 0.138(3) 0.0074(19) -0.003(2) 0.010(2)
C17 0.107(3) 0.103(3) 0.088(2) 0.012(2) 0.018(2) -0.010(2)

loop_
_atom_type_symbol
_atom_type_description
_atom_type_scat_dispersion_real
_atom_type_scat_dispersion_imag
_atom_type_scat_source
C C 0.0033 0.0016 'International Tables Vol C Tables 4.2.6.8 and 6.1.1.4'
H H 0.0000 0.0000 'International Tables Vol C Tables 4.2.6.8 and 6.1.1.4'
N N 0.0061 0.0033 'International Tables Vol C Tables 4.2.6.8 and 6.1.1.4'
O O 0.0106 0.0060 'International Tables Vol C Tables 4.2.6.8 and 6.1.1.4'

loop_
_geom_angle_atom_site_label_1
_geom_angle_atom_site_label_2
_geom_angle_atom_site_label_3
_geom_angle
C3 O1 H1 109(2)
C7 N1 N2 115.8(2)
C8 N2 N1 117.7(2)
C8 N2 H2 127.0(15)
N1 N2 H2 115.3(15)
C2 C1 C6 120.4(2)
C2 C1 H1A 119.8
C6 C1 H1A 119.8
C1 C2 C3 120.6(2)
C1 C2 H2A 119.7
C3 C2 H2A 119.7
O1 C3 C4 118.7(2)
O1 C3 C2 121.9(2)
C4 C3 C2 119.4(2)
C3 C4 C5 120.0(2)
C3 C4 H4 120.0
C5 C4 H4 120.0
C6 C5 C4 121.3(2)
C6 C5 H5 119.4
C4 C5 H5 119.4
C5 C6 C1 118.3(2)
C5 C6 C7 120.3(2)
C1 C6 C7 121.3(2)
N1 C7 C6 121.2(2)
N1 C7 H7 119.4
C6 C7 H7 119.4
O2 C8 N2 121.7(2)
O2 C8 C9 120.6(2)
N2 C8 C9 117.7(2)
C10 C9 C14 118.2(2)
C10 C9 C8 117.3(2)
C14 C9 C8 124.4(2)
C9 C10 C11 121.6(3)
C9 C10 H10 119.2
C11 C10 H10 119.2
C12 C11 C10 119.9(3)
C12 C11 H11 120.0
C10 C11 H11 120.0
C11 C12 C13 119.7(3)
C11 C12 H12 120.2
C13 C12 H12 120.2
C12 C13 C14 120.3(3)
C12 C13 H13 119.8
C14 C13 H13 119.8
C9 C14 C13 120.3(3)
C9 C14 H14 119.9
C13 C14 H14 119.9
C15 N3 C17 120.2(3)
C15 N3 C16 122.2(3)
C17 N3 C16 117.6(3)
O3 C15 N3 126.8(3)
O3 C15 H15 116.6
N3 C15 H15 116.6
N3 C16 H16A 109.5
N3 C16 H16B 109.5
H16A C16 H16B 109.5
N3 C16 H16C 109.5
H16A C16 H16C 109.5
H16B C16 H16C 109.5
N3 C17 H17A 109.5
N3 C17 H17B 109.5
H17A C17 H17B 109.5
N3 C17 H17C 109.4
H17A C17 H17C 109.5
H17B C17 H17C 109.5

loop_
_geom_bond_atom_site_label_1
_geom_bond_atom_site_label_2
_geom_bond_distance
O1 C3 1.358(3)
O1 H1 0.91(3)
O2 C8 1.229(3)
N1 C7 1.274(3)
N1 N2 1.384(3)
N2 C8 1.348(3)
N2 H2 0.97(3)
C1 C2 1.376(3)
C1 C6 1.391(3)
C1 H1A 0.9300
C2 C3 1.381(3)
C2 H2A 0.9300
C3 C4 1.373(3)
C4 C5 1.378(3)
C4 H4 0.9300
C5 C6 1.378(3)
C5 H5 0.9300
C6 C7 1.465(3)
C7 H7 0.9300
C8 C9 1.486(3)
C9 C10 1.365(4)
C9 C14 1.366(3)
C10 C11 1.372(4)
C10 H10 0.9300
C11 C12 1.354(4)
C11 H11 0.9300
C12 C13 1.357(4)
C12 H12 0.9300
C13 C14 1.388(4)
C13 H13 0.9300
C14 H14 0.9300
O3 C15 1.219(3)
N3 C15 1.308(3)
N3 C17 1.449(4)
N3 C16 1.456(4)
C15 H15 0.9300
C16 H16A 0.9600
C16 H16B 0.9600
C16 H16C 0.9600
C17 H17A 0.9600
C17 H17B 0.9600
C17 H17C 0.9600

loop_
_geom_hbond_atom_site_label_D
_geom_hbond_atom_site_label_H
_geom_hbond_atom_site_label_A
_geom_hbond_site_symmetry_A
_geom_hbond_distance_DH
_geom_hbond_distance_HA
_geom_hbond_distance_DA
_geom_hbond_angle_DHA
O1 H1 N1 3_745 0.91(3) 2.64(4) 3.316(3) 132(3)
O1 H1 O2 3_745 0.91(3) 1.81(4) 2.677(3) 158(3)
N2 H2 O3 . 0.97(3) 1.91(3) 2.864(3) 166(2)

loop_
_geom_torsion_atom_site_label_1
_geom_torsion_atom_site_label_2
_geom_torsion_atom_site_label_3
_geom_torsion_atom_site_label_4
_geom_torsion
C7 N1 N2 C8 172.5(2)
C6 C1 C2 C3 -0.1(4)
C1 C2 C3 O1 -179.1(2)
C1 C2 C3 C4 0.0(4)
O1 C3 C4 C5 179.7(2)
C2 C3 C4 C5 0.5(4)
C3 C4 C5 C6 -1.0(4)
C4 C5 C6 C1 0.9(4)
C4 C5 C6 C7 -177.0(2)
C2 C1 C6 C5 -0.4(4)
C2 C1 C6 C7 177.6(2)
N2 N1 C7 C6 -179.0(2)
C5 C6 C7 N1 174.7(2)
C1 C6 C7 N1 -3.2(4)
N1 N2 C8 O2 2.0(4)
N1 N2 C8 C9 -176.3(2)
O2 C8 C9 C10 8.8(4)
N2 C8 C9 C10 -172.8(2)
O2 C8 C9 C14 -167.5(3)
N2 C8 C9 C14 10.9(4)
C14 C9 C10 C11 0.4(5)
C8 C9 C10 C11 -176.1(3)
C9 C10 C11 C12 -0.5(5)
C10 C11 C12 C13 0.1(5)
C11 C12 C13 C14 0.4(5)
C10 C9 C14 C13 0.1(4)
C8 C9 C14 C13 176.3(3)
C12 C13 C14 C9 -0.5(5)
C17 N3 C15 O3 1.6(5)
C16 N3 C15 O3 179.4(3)

loop_
_cod_related_entry_id
_cod_related_entry_database
_cod_related_entry_code
1 ChemSpider 30654863
